data_2212809
loop_
_publ_author_name
'Xiao-Qing Li'
'Zu-Guang Sun'
'Xiao-Hua Du'

_publ_section_title 2-Acetyl-<i>N</i>-[3-(trifluoromethyl)phenyl]perhydropyridazine-1-carboxamide
_journal_coeditor_code CI2287
_journal_issue 4
_journal_name_full 'Acta Crystallographica Section E'
_journal_page_first o1665
_journal_page_last o1666
_journal_paper_doi 10.1107/S1600536807010288
_journal_volume 63
_journal_year 2007
_chemical_formula_iupac 'C14 H16 F3 N3 O2'
_chemical_formula_moiety 'C14 H16 F3 N3 O2'
_chemical_formula_sum 'C14 H16 F3 N3 O2'
_chemical_formula_weight 315.30
_chemical_melting_point 473
_chemical_name_systematic
;
2-Acetyl-N-[3-(trifluoromethyl)phenyl]perhydropyridazine-1-carboxamide
;
_space_group_IT_number 14
_symmetry_cell_setting monoclinic
_symmetry_space_group_name_Hall '-P 2ybc'
_symmetry_space_group_name_H-M 'P 1 21/c 1'
_atom_sites_solution_hydrogens geom
_atom_sites_solution_primary direct
_atom_sites_solution_secondary difmap
_cell_angle_alpha 90.00
_cell_angle_beta 108.696(3)
_cell_angle_gamma 90.00
_cell_formula_units_Z 4
_cell_length_a 9.6680(17)
_cell_length_b 11.634(2)
_cell_length_c 14.246(3)
_cell_measurement_reflns_used 1660
_cell_measurement_temperature 293(2)
_cell_measurement_theta_max 43.131
_cell_measurement_theta_min 5.661
_cell_volume 1517.8(5)
_computing_cell_refinement 'SAINT-Plus (Bruker, 2000)'
_computing_data_collection 'SMART (Bruker, 2001)'
_computing_data_reduction SAINT-Plus
_computing_molecular_graphics 'SHELXTL (Bruker, 2000)'
_computing_publication_material 'SHELXL97 and PLATON (Spek, 2003)'
_computing_structure_refinement 'SHELXL97 (Sheldrick, 1997)'
_computing_structure_solution 'SHELXS97 (Sheldrick, 1997)'
_diffrn_ambient_temperature 293(2)
_diffrn_measured_fraction_theta_full 0.998
_diffrn_measured_fraction_theta_max 0.998
_diffrn_measurement_device_type 'Bruker SMART CCD area-detector'
_diffrn_measurement_method '\f and \w'
_diffrn_radiation_monochromator graphite
_diffrn_radiation_source 'fine-focus sealed tube'
_diffrn_radiation_type MoK\a
_diffrn_radiation_wavelength 0.71073
_diffrn_reflns_av_R_equivalents 0.1285
_diffrn_reflns_av_sigmaI/netI 0.0893
_diffrn_reflns_limit_h_max 7
_diffrn_reflns_limit_h_min -11
_diffrn_reflns_limit_k_max 14
_diffrn_reflns_limit_k_min -13
_diffrn_reflns_limit_l_max 17
_diffrn_reflns_limit_l_min -13
_diffrn_reflns_number 7716
_diffrn_reflns_theta_full 25.50
_diffrn_reflns_theta_max 25.50
_diffrn_reflns_theta_min 2.22
_diffrn_standards_number 0
_exptl_absorpt_coefficient_mu 0.118
_exptl_absorpt_correction_T_max 1.00000
_exptl_absorpt_correction_T_min 0.75275
_exptl_absorpt_correction_type multi-scan
_exptl_absorpt_process_details '(SADABS; Sheldrick, 1996)'
_exptl_crystal_colour colourless
_exptl_crystal_density_diffrn 1.380
_exptl_crystal_density_method 'not measured'
_exptl_crystal_description Prism
_exptl_crystal_F_000 656
_exptl_crystal_size_max 0.426
_exptl_crystal_size_mid 0.397
_exptl_crystal_size_min 0.241
_refine_diff_density_max 0.192
_refine_diff_density_min -0.218
_refine_ls_extinction_method none
_refine_ls_goodness_of_fit_ref 0.929
_refine_ls_hydrogen_treatment mixed
_refine_ls_matrix_type full
_refine_ls_number_parameters 232
_refine_ls_number_reflns 2821
_refine_ls_number_restraints 42
_refine_ls_restrained_S_all 1.014
_refine_ls_R_factor_all 0.0842
_refine_ls_R_factor_gt 0.0523
_refine_ls_shift/su_max 0.003
_refine_ls_shift/su_mean 0.000
_refine_ls_structure_factor_coef Fsqd
_refine_ls_weighting_details 'calc w=1/[\s^2^(Fo^2^)+(0.0631P)^2^] where P=(Fo^2^+2Fc^2^)/3'
_refine_ls_weighting_scheme calc
_refine_ls_wR_factor_gt 0.1294
_refine_ls_wR_factor_ref 0.1414
_reflns_number_gt 1720
_reflns_number_total 2821
_reflns_threshold_expression I>2\s(I)
_cod_data_source_file ci2287.cif
_cod_data_source_block I
_cod_original_sg_symbol_H-M 'P 21/c'
_cod_database_code 2212809
_cod_database_fobs_code 2212809

loop_
_symmetry_equiv_pos_as_xyz
'x, y, z'
'-x, y+1/2, -z+1/2'
'-x, -y, -z'
'x, -y-1/2, z-1/2'

loop_
_atom_site_type_symbol
_atom_site_label
_atom_site_fract_x
_atom_site_fract_y
_atom_site_fract_z
_atom_site_U_iso_or_equiv
_atom_site_adp_type
_atom_site_calc_flag
_atom_site_refinement_flags
_atom_site_occupancy
_atom_site_disorder_assembly
_atom_site_disorder_group
F F1 0.5835(8) 0.6297(11) 0.1256(7) 0.107(4) Uani d PDU 0.422(12) A 1
F F2 0.4267(17) 0.4986(7) 0.0787(7) 0.116(4) Uani d PDU 0.422(12) A 1
F F3 0.3650(13) 0.6699(12) 0.0618(7) 0.138(4) Uani d PDU 0.422(12) A 1
F F1' 0.5318(12) 0.6865(7) 0.1066(5) 0.133(3) Uani d PDU 0.578(12) A 2
F F2' 0.5455(11) 0.5067(7) 0.1206(5) 0.128(3) Uani d PDU 0.578(12) A 2
F F3' 0.3459(5) 0.5874(10) 0.0500(4) 0.108(3) Uani d PDU 0.578(12) A 2
N N1 0.2125(2) 0.45322(16) 0.35396(15) 0.0443(5) Uani d . 1 . .
N N2 0.0329(2) 0.31358(15) 0.32883(14) 0.0443(5) Uani d . 1 . .
N N3 0.0224(2) 0.34179(16) 0.42135(14) 0.0461(5) Uani d . 1 . .
O O1 0.1773(2) 0.31923(14) 0.23157(13) 0.0586(5) Uani d . 1 . .
O O2 -0.1182(2) 0.40643(16) 0.50732(16) 0.0756(7) Uani d . 1 . .
C C1 0.3132(2) 0.52570(18) 0.33055(17) 0.0394(5) Uani d . 1 . .
C C2 0.3431(2) 0.5219(2) 0.24258(17) 0.0436(6) Uani d . 1 . .
H H2 0.3013 0.4650 0.1964 0.052 Uiso calc R 1 . .
C C3 0.4352(3) 0.6024(2) 0.22245(19) 0.0493(7) Uani d . 1 A .
C C4 0.4999(3) 0.6857(2) 0.2899(2) 0.0660(8) Uani d . 1 . .
H H4 0.5627 0.7390 0.2764 0.079 Uiso calc R 1 . .
C C5 0.4706(3) 0.6894(3) 0.3782(2) 0.0709(9) Uani d . 1 . .
H H5 0.5134 0.7461 0.4243 0.085 Uiso calc R 1 . .
C C6 0.3794(3) 0.6107(2) 0.3992(2) 0.0565(7) Uani d . 1 . .
H H6 0.3614 0.6141 0.4595 0.068 Uiso calc R 1 . .
C C7 0.1462(3) 0.35920(19) 0.30057(17) 0.0418(6) Uani d . 1 . .
C C8 -0.0199(3) 0.1979(2) 0.2960(2) 0.0597(8) Uani d . 1 . .
H H8A -0.0042 0.1814 0.2335 0.072 Uiso calc R 1 . .
H H8B -0.1240 0.1937 0.2856 0.072 Uiso calc R 1 . .
C C9 0.0588(3) 0.1094(2) 0.3723(2) 0.0691(8) Uani d . 1 . .
H H9A 0.1600 0.1044 0.3745 0.083 Uiso calc R 1 . .
H H9B 0.0141 0.0346 0.3534 0.083 Uiso calc R 1 . .
C C10 0.0526(3) 0.1410(2) 0.4740(2) 0.0693(8) Uani d . 1 . .
H H10A 0.1137 0.0887 0.5229 0.083 Uiso calc R 1 . .
H H10B -0.0469 0.1331 0.4749 0.083 Uiso calc R 1 . .
C C11 0.1042(3) 0.2640(2) 0.50117(19) 0.0572(7) Uani d . 1 . .
H H11A 0.0885 0.2855 0.5628 0.069 Uiso calc R 1 . .
H H11B 0.2078 0.2697 0.5104 0.069 Uiso calc R 1 . .
C C12 0.4605(4) 0.5979(3) 0.1252(2) 0.0725(9) Uani d D 1 . .
C C13 -0.0964(3) 0.3999(2) 0.4277(2) 0.0568(7) Uani d . 1 . .
C C14 -0.1919(3) 0.4540(3) 0.3344(3) 0.0869(10) Uani d . 1 . .
H H14A -0.2386 0.3951 0.2879 0.130 Uiso calc R 1 . .
H H14B -0.1336 0.5014 0.3065 0.130 Uiso calc R 1 . .
H H14C -0.2647 0.5004 0.3488 0.130 Uiso calc R 1 . .
H H1 0.190(2) 0.4737(18) 0.4043(16) 0.036(6) Uiso d . 1 . .

loop_
_atom_site_aniso_label
_atom_site_aniso_U_11
_atom_site_aniso_U_22
_atom_site_aniso_U_33
_atom_site_aniso_U_12
_atom_site_aniso_U_13
_atom_site_aniso_U_23
F1 0.066(4) 0.177(9) 0.109(5) -0.025(4) 0.071(4) -0.005(5)
F2 0.173(9) 0.114(5) 0.099(5) -0.042(5) 0.098(6) -0.024(4)
F3 0.159(8) 0.169(7) 0.093(5) 0.041(6) 0.051(5) 0.063(5)
F1' 0.173(7) 0.144(5) 0.103(4) -0.068(4) 0.075(4) 0.021(3)
F2' 0.163(6) 0.156(5) 0.098(4) 0.067(5) 0.088(4) 0.016(3)
F3' 0.075(3) 0.191(7) 0.061(2) -0.018(4) 0.026(2) 0.000(4)
N1 0.0525(13) 0.0446(11) 0.0469(13) -0.0089(10) 0.0314(11) -0.0095(10)
N2 0.0535(13) 0.0406(10) 0.0475(12) -0.0123(9) 0.0282(10) -0.0076(9)
N3 0.0528(13) 0.0429(11) 0.0524(13) -0.0092(10) 0.0306(10) -0.0085(9)
O1 0.0751(13) 0.0547(10) 0.0626(12) -0.0140(9) 0.0454(10) -0.0166(9)
O2 0.0912(15) 0.0677(13) 0.0978(16) -0.0233(11) 0.0721(13) -0.0279(11)
C1 0.0368(13) 0.0399(12) 0.0475(14) 0.0018(10) 0.0219(11) 0.0016(11)
C2 0.0417(14) 0.0455(13) 0.0477(14) 0.0009(11) 0.0202(11) -0.0002(11)
C3 0.0421(14) 0.0544(15) 0.0593(16) 0.0020(12) 0.0274(12) 0.0096(13)
C4 0.0585(18) 0.0672(18) 0.086(2) -0.0198(15) 0.0418(16) -0.0050(16)
C5 0.0642(19) 0.0728(19) 0.087(2) -0.0303(15) 0.0403(17) -0.0236(16)
C6 0.0549(17) 0.0658(16) 0.0597(17) -0.0147(14) 0.0336(14) -0.0128(13)
C7 0.0505(15) 0.0400(13) 0.0414(14) -0.0002(11) 0.0240(12) -0.0005(11)
C8 0.0655(18) 0.0551(15) 0.0681(18) -0.0228(14) 0.0349(15) -0.0197(14)
C9 0.077(2) 0.0438(15) 0.093(2) -0.0039(14) 0.0365(17) -0.0069(15)
C10 0.084(2) 0.0494(16) 0.075(2) -0.0012(15) 0.0261(17) 0.0125(14)
C11 0.0630(17) 0.0577(16) 0.0522(16) -0.0093(14) 0.0201(13) -0.0015(13)
C12 0.072(2) 0.084(2) 0.071(2) -0.012(2) 0.037(2) 0.0099(19)
C13 0.0559(17) 0.0449(14) 0.082(2) -0.0135(13) 0.0394(16) -0.0137(14)
C14 0.072(2) 0.074(2) 0.115(3) 0.0139(18) 0.030(2) 0.0076(19)

loop_
_atom_type_symbol
_atom_type_description
_atom_type_scat_dispersion_real
_atom_type_scat_dispersion_imag
_atom_type_scat_source
C C 0.0033 0.0016 'International Tables Vol C Tables 4.2.6.8 and 6.1.1.4'
H H 0.0000 0.0000 'International Tables Vol C Tables 4.2.6.8 and 6.1.1.4'
N N 0.0061 0.0033 'International Tables Vol C Tables 4.2.6.8 and 6.1.1.4'
O O 0.0106 0.0060 'International Tables Vol C Tables 4.2.6.8 and 6.1.1.4'
F F 0.0171 0.0103 'International Tables Vol C Tables 4.2.6.8 and 6.1.1.4'

loop_
_geom_angle_atom_site_label_1
_geom_angle_atom_site_label_2
_geom_angle_atom_site_label_3
_geom_angle
C7 N1 C1 125.7(2)
C7 N1 H1 119.4(14)
C1 N1 H1 114.8(14)
C7 N2 N3 119.21(18)
C7 N2 C8 119.11(19)
N3 N2 C8 113.28(17)
C13 N3 N2 119.9(2)
C13 N3 C11 120.7(2)
N2 N3 C11 113.73(19)
C2 C1 C6 118.6(2)
C2 C1 N1 124.1(2)
C6 C1 N1 117.2(2)
C1 C2 C3 120.3(2)
C1 C2 H2 119.8
C3 C2 H2 119.8
C4 C3 C2 120.9(2)
C4 C3 C12 120.4(2)
C2 C3 C12 118.6(2)
C3 C4 C5 118.9(2)
C3 C4 H4 120.6
C5 C4 H4 120.6
C6 C5 C4 121.0(2)
C6 C5 H5 119.5
C4 C5 H5 119.5
C5 C6 C1 120.3(2)
C5 C6 H6 119.9
C1 C6 H6 119.9
O1 C7 N1 124.4(2)
O1 C7 N2 120.9(2)
N1 C7 N2 114.62(19)
N2 C8 C9 110.7(2)
N2 C8 H8A 109.5
C9 C8 H8A 109.5
N2 C8 H8B 109.5
C9 C8 H8B 109.5
H8A C8 H8B 108.1
C8 C9 C10 110.9(2)
C8 C9 H9A 109.5
C10 C9 H9A 109.5
C8 C9 H9B 109.5
C10 C9 H9B 109.5
H9A C9 H9B 108.1
C9 C10 C11 111.2(2)
C9 C10 H10A 109.4
C11 C10 H10A 109.4
C9 C10 H10B 109.4
C11 C10 H10B 109.4
H10A C10 H10B 108.0
N3 C11 C10 109.3(2)
N3 C11 H11A 109.8
C10 C11 H11A 109.8
N3 C11 H11B 109.8
C10 C11 H11B 109.8
H11A C11 H11B 108.3
F3' C12 F1' 106.0(5)
F1 C12 F2 110.1(6)
F1 C12 F3 105.4(6)
F2 C12 F3 101.6(6)
F3' C12 F2' 105.1(5)
F1' C12 F2' 103.8(5)
F1 C12 C3 115.4(5)
F2 C12 C3 114.3(3)
F3 C12 C3 108.7(5)
O2 C13 N3 119.6(3)
O2 C13 C14 124.0(3)
N3 C13 C14 116.4(2)
C13 C14 H14A 109.5
C13 C14 H14B 109.5
H14A C14 H14B 109.5
C13 C14 H14C 109.5
H14A C14 H14C 109.5
H14B C14 H14C 109.5

loop_
_geom_bond_atom_site_label_1
_geom_bond_atom_site_label_2
_geom_bond_distance
F1 C12 1.244(7)
F2 C12 1.320(7)
F3 C12 1.355(8)
F1' C12 1.314(6)
F2' C12 1.357(5)
F3' C12 1.276(5)
N1 C7 1.368(3)
N1 C1 1.407(3)
N1 H1 0.85(2)
N2 C7 1.388(3)
N2 N3 1.393(2)
N2 C8 1.462(3)
N3 C13 1.360(3)
N3 C11 1.470(3)
O1 C7 1.209(2)
O2 C13 1.221(3)
C1 C2 1.374(3)
C1 C6 1.394(3)
C2 C3 1.384(3)
C2 H2 0.93
C3 C4 1.367(4)
C3 C12 1.482(4)
C4 C5 1.375(3)
C4 H4 0.93
C5 C6 1.368(3)
C5 H5 0.93
C6 H6 0.93
C8 C9 1.514(4)
C8 H8A 0.97
C8 H8B 0.97
C9 C10 1.515(4)
C9 H9A 0.97
C9 H9B 0.97
C10 C11 1.523(4)
C10 H10A 0.97
C10 H10B 0.97
C11 H11A 0.97
C11 H11B 0.97
C13 C14 1.493(4)
C14 H14A 0.96
C14 H14B 0.96
C14 H14C 0.96

loop_
_geom_hbond_atom_site_label_D
_geom_hbond_atom_site_label_H
_geom_hbond_atom_site_label_A
_geom_hbond_site_symmetry_A
_geom_hbond_distance_DH
_geom_hbond_distance_HA
_geom_hbond_distance_DA
_geom_hbond_angle_DHA
N1 H1 O2 3_566 0.85(2) 2.14(2) 2.925(3) 154(2)
C2 H2 O1 . 0.93 2.22 2.827(3) 122
C6 H6 O2 3_566 0.93 2.55 3.217(4) 129
C8 H8B Cg1 2_545 0.97 2.83 3.716(3) 152

loop_
_geom_torsion_atom_site_label_1
_geom_torsion_atom_site_label_2
_geom_torsion_atom_site_label_3
_geom_torsion_atom_site_label_4
_geom_torsion
C7 N2 N3 C13 117.4(2)
C8 N2 N3 C13 -94.7(3)
C7 N2 N3 C11 -88.9(2)
C8 N2 N3 C11 59.0(3)
C7 N1 C1 C2 10.0(4)
C7 N1 C1 C6 -174.0(2)
C6 C1 C2 C3 -1.1(3)
N1 C1 C2 C3 174.9(2)
C1 C2 C3 C4 1.1(4)
C1 C2 C3 C12 -177.8(2)
C2 C3 C4 C5 -0.9(4)
C12 C3 C4 C5 178.1(3)
C3 C4 C5 C6 0.6(4)
C4 C5 C6 C1 -0.6(4)
C2 C1 C6 C5 0.8(4)
N1 C1 C6 C5 -175.4(2)
C1 N1 C7 O1 8.0(4)
C1 N1 C7 N2 -169.3(2)
N3 N2 C7 O1 164.4(2)
C8 N2 C7 O1 18.4(4)
N3 N2 C7 N1 -18.1(3)
C8 N2 C7 N1 -164.1(2)
C7 N2 C8 C9 92.4(3)
N3 N2 C8 C9 -55.5(3)
N2 C8 C9 C10 52.0(3)
C8 C9 C10 C11 -52.0(3)
C13 N3 C11 C10 97.1(3)
N2 N3 C11 C10 -56.5(3)
C9 C10 C11 N3 52.8(3)
C4 C3 C12 F1 33.0(8)
C2 C3 C12 F1 -148.0(7)
C4 C3 C12 F3' -131.8(7)
C2 C3 C12 F3' 47.2(7)
C4 C3 C12 F1' -8.3(7)
C2 C3 C12 F1' 170.7(6)
C4 C3 C12 F2 162.3(8)
C2 C3 C12 F2 -18.7(9)
C4 C3 C12 F3 -85.0(8)
C2 C3 C12 F3 93.9(8)
C4 C3 C12 F2' 108.8(6)
C2 C3 C12 F2' -72.2(6)
N2 N3 C13 O2 166.9(2)
C11 N3 C13 O2 15.0(3)
N2 N3 C13 C14 -14.1(3)
C11 N3 C13 C14 -166.0(2)
